data_9011294
loop_
_publ_author_name
'Arzt, S.'
'Glazer, A. M.'

_publ_section_title
;
 The optical activity and absolute optical chirality of NaNH4SO4*2H2O
 Locality: synthetic
;
_journal_issue 4
_journal_name_full 'Acta Crystallographica, Section B'
_journal_page_first 425
_journal_page_last 431
_journal_paper_doi 10.1107/S0108768193014569
_journal_volume 50
_journal_year 1994
_chemical_formula_sum 'H8 N Na O6 S'
_chemical_name_mineral Lecontite
_space_group_IT_number 19
_symmetry_space_group_name_Hall 'P 2ac 2ab'
_symmetry_space_group_name_H-M 'P 21 21 21'
_cell_angle_alpha 90
_cell_angle_beta 90
_cell_angle_gamma 90
_cell_length_a 6.253
_cell_length_b 8.228
_cell_length_c 12.856
_cell_formula_units_Z 4
_cell_volume 661.437
_exptl_crystal_density_diffrn 1.738
_cod_original_formula_sum 'N H8 Na S O6'
_cod_database_code 9011294

loop_
_symmetry_equiv_pos_as_xyz
x,y,z
-x,1/2+y,1/2-z
1/2+x,1/2-y,-z
1/2-x,-y,1/2+z

loop_
_atom_site_aniso_label
_atom_site_aniso_U_11
_atom_site_aniso_U_22
_atom_site_aniso_U_33
_atom_site_aniso_U_12
_atom_site_aniso_U_13
_atom_site_aniso_U_23
N 0.04000 0.04400 0.03100 0.00200 -0.00200 -0.00300
Na 0.02290 0.03100 0.02900 0.00250 0.00200 -0.00030
S 0.02970 0.01990 0.02150 0.00080 0.00070 -0.00310
O1 0.04200 0.05000 0.03700 -0.00500 0.01400 -0.00500
O2 0.04100 0.05100 0.03800 0.00600 -0.01600 -0.01800
O3 0.08100 0.02100 0.04200 0.00000 0.00000 0.00100
O4 0.03500 0.02600 0.03100 -0.00100 0.00900 0.01200
O5 0.03800 0.03500 0.02800 0.00300 -0.00300 -0.00400
O6 0.05500 0.02400 0.03100 -0.00200 -0.01000 0.00100

loop_
_atom_site_label
_atom_site_fract_x
_atom_site_fract_y
_atom_site_fract_z
_atom_site_U_iso_or_equiv
N 0.36960 0.17290 0.85530 0.03800
H5 0.85000 0.38000 0.18900 0.10000
H6 0.78000 0.32900 0.10100 0.10000
H7 0.94000 0.24000 0.13600 0.10000
H8 0.75000 0.26000 0.17100 0.10000
Na 0.91120 0.26520 0.48480 0.02800
S 0.37290 0.08410 0.12830 0.02370
O1 0.18840 0.06740 0.19900 0.04300
O2 0.57320 0.06520 0.18820 0.04600
O3 0.36740 0.24530 0.08050 0.04900
O4 0.13990 0.04020 0.54680 0.03000
O5 0.68960 0.21180 0.63520 0.03400
O6 0.65900 0.07910 0.40400 0.03500
H1 0.78900 0.88900 0.16000 0.04500
H2 0.85000 0.72900 0.17200 0.04500
H3 0.39200 0.60000 0.14200 0.04500
H4 0.38000 0.48600 0.08000 0.04500

_cod_duplicate_entry 2101166
